data_1545298
loop_
_publ_author_name
'Chen, Huafeng'
'Pan, Weijing'
'Huang, Kuo-Wei'
'Zhang, Xuequan'
'Gong, Dirong'

_publ_section_title
;
 Controlled polymerization of isoprene promoted by a type of hemilabile
 X&#xE001;PN3 (X = O, S) ligand supported cobalt(ii) complexes: the role
 of a hemilabile donor on the level of control
;
_journal_issue 11
_journal_name_full 'Polym. Chem.'
_journal_page_first 1805
_journal_paper_doi 10.1039/C7PY00252A
_journal_volume 8
_journal_year 2017
_chemical_formula_moiety 'C20 H17 Cl2 Co N4 O P'
_chemical_formula_sum 'C20 H17 Cl2 Co N4 O P'
_chemical_formula_weight 490.18
_chemical_name_systematic
;
 ? 
;
_space_group_crystal_system monoclinic
_space_group_IT_number 14
_space_group_name_Hall '-P 2yn'
_space_group_name_H-M_alt 'P 1 21/n 1'
_symmetry_space_group_name_Hall '-P 2yn'
_symmetry_space_group_name_H-M 'P 1 21/n 1'
_atom_sites_solution_hydrogens geom
_atom_sites_solution_primary iterative
_atom_sites_solution_secondary difmap
_audit_creation_date 2016-07-25
_audit_creation_method
;
Olex2 1.2
(compiled 2015.01.26 svn.r3150 for OlexSys, GUI svn.r4998)
;
_audit_update_record
;
2016-11-23 deposited with the CCDC.
2017-02-20 downloaded from the CCDC.
;
_cell_angle_alpha 90.00
_cell_angle_beta 100.7850(10)
_cell_angle_gamma 90.00
_cell_formula_units_Z 4
_cell_length_a 9.8667(9)
_cell_length_b 12.3170(11)
_cell_length_c 17.6260(15)
_cell_measurement_reflns_used 5234
_cell_measurement_temperature 100(2)
_cell_measurement_theta_max 27.441
_cell_measurement_theta_min 2.208
_cell_volume 2104.2(3)
_computing_cell_refinement 'SAINT v8.34A (Bruker, 2013)'
_computing_data_reduction 'SAINT v8.34A (Bruker, 2013)'
_computing_molecular_graphics 'Olex2 (Dolomanov et al., 2009)'
_computing_publication_material 'Olex2 (Dolomanov et al., 2009)'
_computing_structure_refinement 'XL (Sheldrick, 2008)'
_computing_structure_solution
;
Superflip (Palatinus & Chapuis, 2007;Palatinus & van der Lee, 2008;
Palatinus et al., 2012)
;
_diffrn_ambient_temperature 100(2)
_diffrn_measured_fraction_theta_full 0.998
_diffrn_measured_fraction_theta_max 0.998
_diffrn_measurement_device_type 'CCD area detector'
_diffrn_measurement_method 'phi and omega scans'
_diffrn_radiation_monochromator graphite
_diffrn_radiation_type MoK\a
_diffrn_radiation_wavelength 0.71073
_diffrn_reflns_av_R_equivalents 0.0244
_diffrn_reflns_av_unetI/netI 0.0293
_diffrn_reflns_limit_h_max 11
_diffrn_reflns_limit_h_min -10
_diffrn_reflns_limit_k_max 14
_diffrn_reflns_limit_k_min -12
_diffrn_reflns_limit_l_max 20
_diffrn_reflns_limit_l_min -17
_diffrn_reflns_number 10489
_diffrn_reflns_theta_full 25.01
_diffrn_reflns_theta_max 25.01
_diffrn_reflns_theta_min 2.03
_diffrn_source 'fine-focus sealed tube'
_exptl_absorpt_coefficient_mu 1.165
_exptl_absorpt_correction_T_max 0.8004
_exptl_absorpt_correction_T_min 0.8004
_exptl_absorpt_correction_type multi-scan
_exptl_absorpt_process_details SADABS
_exptl_crystal_density_diffrn 1.547
_exptl_crystal_density_method 'not measured'
_exptl_crystal_description BLOCK
_exptl_crystal_F_000 996
_exptl_crystal_size_max 0.2
_exptl_crystal_size_mid 0.2
_exptl_crystal_size_min 0.2
_refine_diff_density_max 0.325
_refine_diff_density_min -0.496
_refine_diff_density_rms 0.066
_refine_ls_extinction_method none
_refine_ls_goodness_of_fit_ref 1.084
_refine_ls_hydrogen_treatment constr
_refine_ls_matrix_type full
_refine_ls_number_parameters 262
_refine_ls_number_reflns 3703
_refine_ls_number_restraints 0
_refine_ls_restrained_S_all 1.084
_refine_ls_R_factor_all 0.0312
_refine_ls_R_factor_gt 0.0258
_refine_ls_shift/su_max 0.000
_refine_ls_shift/su_mean 0.000
_refine_ls_structure_factor_coef Fsqd
_refine_ls_weighting_details 'calc w=1/[\s^2^(Fo^2^)+(0.0317P)^2^+1.0041P] where P=(Fo^2^+2Fc^2^)/3'
_refine_ls_weighting_scheme calc
_refine_ls_wR_factor_gt 0.0662
_refine_ls_wR_factor_ref 0.0686
_reflns_number_gt 3269
_reflns_number_total 3703
_reflns_threshold_expression >2sigma(I)
_cod_data_source_file c7py00252a2.cif
_cod_data_source_block a
_cod_depositor_comments
;
The following automatic conversions were performed:

'_exptl_absorpt_correction_type' value 'MULTI-SCAN' changed to
'multi-scan' according to
/usr/data/users/saulius/crontab/automatic-downloads/rss-feeds/RSC/lib/dictionaries/cif_core.dic
dictionary named 'cif_core.dic' version 2.4.2 from 2011-04-26.

Automatic conversion script
Id: cif_fix_values 4268 2015-11-12 08:31:59Z antanas 

 Adding full bibliography for 1545298--1545301.cif.
;
_cod_database_code 1545298
_olex2_refinement_description
;
1. Fixed Uiso
 At 1.2 times of:
  All C(H) groups, All N(H) groups
2.a Aromatic/amide H refined with riding coordinates:
 N4(H4), C14(H14), C13(H13), C17(H17), C20(H20), C12(H12), C6(H6), C16(H16),
 C10(H10), C19(H19), C1(H1), C7(H7), C2(H2), C5(H5), C18(H18), C11(H11), C3(H3)
;
_olex2_submission_special_instructions 'No special instructions were received'

loop_
_space_group_symop_id
_space_group_symop_operation_xyz
1 'x, y, z'
2 '-x+1/2, y+1/2, -z+1/2'
3 '-x, -y, -z'
4 'x-1/2, -y-1/2, z-1/2'

loop_
_atom_site_label
_atom_site_type_symbol
_atom_site_fract_x
_atom_site_fract_y
_atom_site_fract_z
_atom_site_U_iso_or_equiv
_atom_site_adp_type
_atom_site_occupancy
_atom_site_calc_flag
_atom_site_refinement_flags_posn
Co1 Co 0.37689(3) 0.27242(2) 0.361413(15) 0.01274(9) Uani 1 d .
Cl1 Cl 0.46823(5) 0.44458(4) 0.36190(3) 0.01957(13) Uani 1 d .
Cl2 Cl 0.13937(5) 0.28763(4) 0.32848(3) 0.01832(13) Uani 1 d .
P1 P 0.46574(5) 0.11771(4) 0.23459(3) 0.01218(13) Uani 1 d .
O1 O 0.44575(15) 0.22893(11) 0.26594(8) 0.0160(3) Uani 1 d .
N4 N 0.35237(17) 0.02710(14) 0.25536(9) 0.0154(4) Uani 1 d .
H4 H 0.3052 -0.0109 0.2170 0.019 Uiso 1 calc R
N1 N 0.41729(19) 0.25066(15) 0.47850(10) 0.0171(4) Uani 1 d .
N3 N 0.35889(17) 0.08817(14) 0.38176(9) 0.0130(4) Uani 1 d .
N2 N 0.37829(18) 0.15452(15) 0.50638(9) 0.0164(4) Uani 1 d .
C14 C 0.5547(2) 0.15456(19) 0.09869(12) 0.0211(5) Uani 1 d .
H14 H 0.6394 0.1742 0.1311 0.025 Uiso 1 calc R
C13 C 0.5401(2) 0.1637(2) 0.01896(13) 0.0249(5) Uani 1 d .
H13 H 0.6145 0.1897 -0.0033 0.030 Uiso 1 calc R
C15 C 0.6378(2) 0.07194(18) 0.27285(11) 0.0156(4) Uani 1 d .
C17 C 0.8186(3) -0.0610(2) 0.27660(14) 0.0332(6) Uani 1 d .
H17 H 0.8503 -0.1289 0.2612 0.040 Uiso 1 calc R
C20 C 0.7286(2) 0.1389(2) 0.32268(13) 0.0225(5) Uani 1 d .
H20 H 0.6982 0.2071 0.3383 0.027 Uiso 1 calc R
C12 C 0.4164(2) 0.1348(2) -0.02798(13) 0.0244(5) Uani 1 d .
H12 H 0.4065 0.1412 -0.0825 0.029 Uiso 1 calc R
C6 C 0.2542(2) -0.10974(19) 0.42220(13) 0.0211(5) Uani 1 d .
H6 H 0.2174 -0.1768 0.4357 0.025 Uiso 1 calc R
C16 C 0.6826(2) -0.0290(2) 0.25004(12) 0.0234(5) Uani 1 d .
H16 H 0.6208 -0.0751 0.2168 0.028 Uiso 1 calc R
C4 C 0.3400(2) 0.06698(18) 0.45438(11) 0.0148(4) Uani 1 d .
C10 C 0.3202(2) 0.08805(18) 0.08366(12) 0.0189(5) Uani 1 d .
H10 H 0.2450 0.0630 0.1056 0.023 Uiso 1 calc R
C19 C 0.8639(2) 0.1050(2) 0.34929(15) 0.0334(6) Uani 1 d .
H19 H 0.9258 0.1497 0.3836 0.040 Uiso 1 calc R
C9 C 0.4447(2) 0.11640(17) 0.13136(11) 0.0140(4) Uani 1 d .
C1 C 0.4477(2) 0.31629(19) 0.53952(12) 0.0197(5) Uani 1 d .
H1 H 0.4772 0.3895 0.5375 0.024 Uiso 1 calc R
C7 C 0.2732(2) -0.09235(18) 0.34731(12) 0.0174(5) Uani 1 d .
H7 H 0.2501 -0.1468 0.3089 0.021 Uiso 1 calc R
C2 C 0.4300(2) 0.2623(2) 0.60733(13) 0.0234(5) Uani 1 d .
H2 H 0.4455 0.2908 0.6583 0.028 Uiso 1 calc R
C5 C 0.2891(2) -0.02894(19) 0.47782(12) 0.0202(5) Uani 1 d .
H5 H 0.2782 -0.0396 0.5297 0.024 Uiso 1 calc R
C18 C 0.9077(3) 0.0063(3) 0.32558(15) 0.0384(7) Uani 1 d .
H18 H 1.0005 -0.0158 0.3432 0.046 Uiso 1 calc R
C11 C 0.3066(2) 0.09666(19) 0.00385(13) 0.0236(5) Uani 1 d .
H11 H 0.2226 0.0765 -0.0288 0.028 Uiso 1 calc R
C8 C 0.3274(2) 0.00760(17) 0.32959(11) 0.0136(4) Uani 1 d .
C3 C 0.3858(2) 0.1601(2) 0.58423(12) 0.0224(5) Uani 1 d .
H3 H 0.3642 0.1034 0.6166 0.027 Uiso 1 calc R

loop_
_atom_site_aniso_label
_atom_site_aniso_U_11
_atom_site_aniso_U_22
_atom_site_aniso_U_33
_atom_site_aniso_U_23
_atom_site_aniso_U_13
_atom_site_aniso_U_12
Co1 0.01558(16) 0.01088(16) 0.01219(15) -0.00082(11) 0.00373(11) 0.00088(11)
Cl1 0.0249(3) 0.0117(3) 0.0231(3) -0.0031(2) 0.0069(2) -0.0034(2)
Cl2 0.0161(3) 0.0169(3) 0.0230(3) 0.0032(2) 0.0062(2) 0.0013(2)
P1 0.0152(3) 0.0102(3) 0.0122(3) -0.0006(2) 0.0050(2) -0.0013(2)
O1 0.0229(8) 0.0100(8) 0.0173(7) 0.0000(6) 0.0092(6) -0.0004(6)
N4 0.0196(9) 0.0151(10) 0.0124(8) -0.0044(7) 0.0051(7) -0.0064(8)
N1 0.0217(10) 0.0129(10) 0.0168(9) -0.0005(7) 0.0037(8) -0.0001(8)
N3 0.0157(9) 0.0107(9) 0.0131(8) 0.0004(7) 0.0036(7) 0.0014(7)
N2 0.0213(9) 0.0152(10) 0.0130(9) 0.0008(7) 0.0044(7) 0.0010(8)
C14 0.0206(11) 0.0235(13) 0.0198(11) 0.0009(9) 0.0056(9) -0.0019(10)
C13 0.0288(13) 0.0273(14) 0.0214(12) 0.0043(10) 0.0118(10) -0.0026(11)
C15 0.0175(11) 0.0171(12) 0.0134(10) 0.0031(9) 0.0065(8) 0.0004(9)
C17 0.0394(15) 0.0336(15) 0.0322(14) 0.0090(12) 0.0208(12) 0.0187(13)
C20 0.0225(12) 0.0220(13) 0.0232(12) 0.0042(10) 0.0046(9) -0.0045(10)
C12 0.0360(14) 0.0245(13) 0.0133(11) 0.0017(9) 0.0063(10) 0.0036(11)
C6 0.0235(12) 0.0149(12) 0.0266(12) 0.0057(10) 0.0089(10) -0.0016(9)
C16 0.0313(13) 0.0228(13) 0.0179(11) 0.0034(9) 0.0096(10) 0.0072(10)
C4 0.0145(10) 0.0150(11) 0.0150(10) 0.0008(8) 0.0033(8) 0.0030(8)
C10 0.0203(11) 0.0168(12) 0.0203(11) 0.0005(9) 0.0056(9) -0.0006(9)
C19 0.0196(12) 0.0431(17) 0.0356(14) 0.0091(12) -0.0001(11) -0.0077(12)
C9 0.0187(11) 0.0113(11) 0.0127(10) -0.0004(8) 0.0045(8) 0.0017(9)
C1 0.0223(12) 0.0176(12) 0.0178(11) -0.0050(9) -0.0002(9) 0.0020(9)
C7 0.0184(11) 0.0130(11) 0.0216(11) -0.0020(9) 0.0055(9) -0.0023(9)
C2 0.0281(13) 0.0277(14) 0.0143(11) -0.0045(10) 0.0037(10) 0.0043(10)
C5 0.0242(12) 0.0195(12) 0.0186(11) 0.0049(9) 0.0086(9) -0.0003(10)
C18 0.0191(13) 0.057(2) 0.0406(15) 0.0184(14) 0.0090(11) 0.0107(13)
C11 0.0267(13) 0.0205(13) 0.0206(11) -0.0018(10) -0.0038(10) -0.0001(10)
C8 0.0111(10) 0.0147(11) 0.0159(10) 0.0007(8) 0.0050(8) 0.0025(8)
C3 0.0280(13) 0.0260(13) 0.0142(11) 0.0031(9) 0.0065(9) 0.0032(10)

loop_
_atom_type_symbol
_atom_type_description
_atom_type_scat_dispersion_real
_atom_type_scat_dispersion_imag
_atom_type_scat_source
C C 0.0033 0.0016 'International Tables Vol C Tables 4.2.6.8 and 6.1.1.4'
H H 0.0000 0.0000 'International Tables Vol C Tables 4.2.6.8 and 6.1.1.4'
Cl Cl 0.1484 0.1585 'International Tables Vol C Tables 4.2.6.8 and 6.1.1.4'
Co Co 0.3494 0.9721 'International Tables Vol C Tables 4.2.6.8 and 6.1.1.4'
N N 0.0061 0.0033 'International Tables Vol C Tables 4.2.6.8 and 6.1.1.4'
O O 0.0106 0.0060 'International Tables Vol C Tables 4.2.6.8 and 6.1.1.4'
P P 0.1023 0.0942 'International Tables Vol C Tables 4.2.6.8 and 6.1.1.4'

loop_
_geom_angle_atom_site_label_1
_geom_angle_atom_site_label_2
_geom_angle_atom_site_label_3
_geom_angle
Cl1 Co1 Cl2 107.67(2)
Cl1 Co1 N3 160.97(5)
O1 Co1 Cl1 93.17(4)
O1 Co1 Cl2 107.33(5)
O1 Co1 N1 141.30(7)
O1 Co1 N3 85.16(6)
N1 Co1 Cl1 96.58(5)
N1 Co1 Cl2 105.12(5)
N1 Co1 N3 73.78(6)
N3 Co1 Cl2 90.85(4)
O1 P1 N4 112.91(8)
O1 P1 C15 109.13(9)
O1 P1 C9 112.51(9)
N4 P1 C15 109.45(9)
N4 P1 C9 105.16(9)
C9 P1 C15 107.48(9)
P1 O1 Co1 129.87(9)
P1 N4 H4 117.8
C8 N4 P1 124.31(14)
C8 N4 H4 117.8
N2 N1 Co1 117.53(13)
C1 N1 Co1 134.93(16)
C1 N1 N2 105.75(17)
C4 N3 Co1 111.38(13)
C8 N3 Co1 129.17(13)
C8 N3 C4 116.61(18)
N1 N2 C4 119.04(16)
C3 N2 N1 110.69(18)
C3 N2 C4 130.26(19)
C13 C14 H14 120.0
C13 C14 C9 120.0(2)
C9 C14 H14 120.0
C14 C13 H13 120.1
C12 C13 C14 119.7(2)
C12 C13 H13 120.1
C20 C15 P1 119.98(17)
C20 C15 C16 120.2(2)
C16 C15 P1 119.80(17)
C16 C17 H17 120.1
C18 C17 H17 120.1
C18 C17 C16 119.9(2)
C15 C20 H20 120.2
C19 C20 C15 119.7(2)
C19 C20 H20 120.2
C13 C12 H12 119.6
C13 C12 C11 120.7(2)
C11 C12 H12 119.6
C7 C6 H6 120.0
C7 C6 C5 120.0(2)
C5 C6 H6 120.0
C15 C16 H16 120.3
C17 C16 C15 119.3(2)
C17 C16 H16 120.3
N3 C4 N2 113.40(18)
N3 C4 C5 124.9(2)
C5 C4 N2 121.72(18)
C9 C10 H10 120.1
C11 C10 H10 120.1
C11 C10 C9 119.8(2)
C20 C19 H19 120.1
C18 C19 C20 119.7(2)
C18 C19 H19 120.1
C14 C9 P1 117.53(16)
C10 C9 P1 122.36(16)
C10 C9 C14 119.88(19)
N1 C1 H1 124.6
N1 C1 C2 110.7(2)
C2 C1 H1 124.6
C6 C7 H7 120.8
C6 C7 C8 118.3(2)
C8 C7 H7 120.8
C1 C2 H2 127.3
C3 C2 C1 105.37(19)
C3 C2 H2 127.3
C6 C5 H5 121.4
C4 C5 C6 117.2(2)
C4 C5 H5 121.4
C17 C18 H18 119.4
C19 C18 C17 121.2(2)
C19 C18 H18 119.4
C12 C11 C10 119.9(2)
C12 C11 H11 120.1
C10 C11 H11 120.1
N4 C8 C7 120.12(19)
N3 C8 N4 116.95(18)
N3 C8 C7 122.93(18)
N2 C3 C2 107.5(2)
N2 C3 H3 126.3
C2 C3 H3 126.3

loop_
_geom_bond_atom_site_label_1
_geom_bond_atom_site_label_2
_geom_bond_distance
Co1 Cl1 2.3035(6)
Co1 Cl2 2.3141(6)
Co1 O1 2.0021(14)
Co1 N1 2.0450(18)
Co1 N3 2.3096(17)
P1 O1 1.5039(15)
P1 N4 1.6686(17)
P1 C15 1.796(2)
P1 C9 1.792(2)
N4 H4 0.8800
N4 C8 1.397(3)
N1 N2 1.365(3)
N1 C1 1.334(3)
N3 C4 1.353(3)
N3 C8 1.349(3)
N2 C4 1.420(3)
N2 C3 1.362(3)
C14 H14 0.9500
C14 C13 1.390(3)
C14 C9 1.402(3)
C13 H13 0.9500
C13 C12 1.387(3)
C15 C20 1.400(3)
C15 C16 1.404(3)
C17 H17 0.9500
C17 C16 1.393(3)
C17 C18 1.386(4)
C20 H20 0.9500
C20 C19 1.394(3)
C12 H12 0.9500
C12 C11 1.391(3)
C6 H6 0.9500
C6 C7 1.384(3)
C6 C5 1.394(3)
C16 H16 0.9500
C4 C5 1.377(3)
C10 H10 0.9500
C10 C9 1.397(3)
C10 C11 1.392(3)
C19 H19 0.9500
C19 C18 1.381(4)
C1 H1 0.9500
C1 C2 1.407(3)
C7 H7 0.9500
C7 C8 1.400(3)
C2 H2 0.9500
C2 C3 1.370(3)
C5 H5 0.9500
C18 H18 0.9500
C11 H11 0.9500
C3 H3 0.9500

loop_
_geom_torsion_atom_site_label_1
_geom_torsion_atom_site_label_2
_geom_torsion_atom_site_label_3
_geom_torsion_atom_site_label_4
_geom_torsion
Co1 N1 N2 C4 13.3(2)
Co1 N1 N2 C3 -167.66(14)
Co1 N1 C1 C2 164.40(16)
Co1 N3 C4 N2 -18.7(2)
Co1 N3 C4 C5 161.42(17)
Co1 N3 C8 N4 23.7(3)
Co1 N3 C8 C7 -156.94(15)
Cl1 Co1 O1 P1 161.40(11)
Cl1 Co1 N1 N2 179.80(14)
Cl1 Co1 N1 C1 17.5(2)
Cl1 Co1 N3 C4 80.98(19)
Cl1 Co1 N3 C8 -119.06(17)
Cl2 Co1 O1 P1 -88.98(11)
Cl2 Co1 N1 N2 69.45(15)
Cl2 Co1 N1 C1 -92.8(2)
Cl2 Co1 N3 C4 -86.01(13)
Cl2 Co1 N3 C8 73.95(16)
P1 N4 C8 N3 23.2(3)
P1 N4 C8 C7 -156.16(16)
P1 C15 C20 C19 -177.00(17)
P1 C15 C16 C17 176.36(16)
O1 Co1 N1 N2 -76.72(18)
O1 Co1 N1 C1 121.0(2)
O1 Co1 N3 C4 166.68(14)
O1 Co1 N3 C8 -33.37(17)
O1 P1 N4 C8 -52.31(19)
O1 P1 C15 C20 -0.84(19)
O1 P1 C15 C16 -178.10(16)
O1 P1 C9 C14 78.28(19)
O1 P1 C9 C10 -96.10(19)
N4 P1 O1 Co1 31.65(15)
N4 P1 C15 C20 -124.85(17)
N4 P1 C15 C16 57.89(19)
N4 P1 C9 C14 -158.44(17)
N4 P1 C9 C10 27.2(2)
N1 Co1 O1 P1 56.75(17)
N1 Co1 N3 C4 19.50(13)
N1 Co1 N3 C8 179.46(18)
N1 N2 C4 N3 5.4(3)
N1 N2 C4 C5 -174.65(19)
N1 N2 C3 C2 0.3(2)
N1 C1 C2 C3 -0.6(3)
N3 Co1 O1 P1 0.40(12)
N3 Co1 N1 N2 -16.96(14)
N3 Co1 N1 C1 -179.2(2)
N3 C4 C5 C6 -0.2(3)
N2 N1 C1 C2 0.7(2)
N2 C4 C5 C6 179.85(19)
C14 C13 C12 C11 0.0(4)
C13 C14 C9 P1 -174.77(18)
C13 C14 C9 C10 -0.2(3)
C13 C12 C11 C10 0.5(4)
C15 P1 O1 Co1 -90.30(13)
C15 P1 N4 C8 69.46(19)
C15 P1 C9 C14 -41.9(2)
C15 P1 C9 C10 143.74(18)
C15 C20 C19 C18 0.7(3)
C20 C15 C16 C17 -0.9(3)
C20 C19 C18 C17 -1.1(4)
C6 C7 C8 N4 177.90(19)
C6 C7 C8 N3 -1.5(3)
C16 C15 C20 C19 0.2(3)
C16 C17 C18 C19 0.4(4)
C4 N3 C8 N4 -177.23(17)
C4 N3 C8 C7 2.1(3)
C4 N2 C3 C2 179.2(2)
C9 P1 O1 Co1 150.49(11)
C9 P1 N4 C8 -175.34(17)
C9 P1 C15 C20 121.45(17)
C9 P1 C15 C16 -55.81(19)
C9 C14 C13 C12 -0.1(4)
C9 C10 C11 C12 -0.9(3)
C1 N1 N2 C4 -179.63(18)
C1 N1 N2 C3 -0.6(2)
C1 C2 C3 N2 0.2(3)
C7 C6 C5 C4 1.0(3)
C5 C6 C7 C8 -0.2(3)
C18 C17 C16 C15 0.5(3)
C11 C10 C9 P1 174.99(17)
C11 C10 C9 C14 0.7(3)
C8 N3 C4 N2 178.63(17)
C8 N3 C4 C5 -1.3(3)
C3 N2 C4 N3 -173.4(2)
C3 N2 C4 C5 6.6(3)
